data_4131515
loop_
_publ_author_name
'Schnitzer, Tobias'
'Wennemers, Helma'

_publ_section_title
;
 Influence of the Trans/Cis Conformer Ratio on the Stereoselectivity of
 Peptidic Catalysts.
;
_journal_issue 43
_journal_name_full 'Journal of the American Chemical Society'
_journal_page_first 15356
_journal_page_last 15362
_journal_paper_doi 10.1021/jacs.7b06194
_journal_volume 139
_journal_year 2017
_chemical_absolute_configuration rm
_chemical_formula_moiety 'C2 F3 O2, C15 H25 N4 O5'
_chemical_formula_sum 'C17 H25 F3 N4 O7'
_chemical_formula_weight 454.41
_space_group_crystal_system orthorhombic
_space_group_IT_number 19
_space_group_name_Hall 'P 2ac 2ab'
_space_group_name_H-M_alt 'P 21 21 21'
_atom_sites_solution_hydrogens mixed
_atom_sites_solution_primary direct
_audit_creation_date 2016-03-03
_audit_creation_method
;
Olex2 1.2
(compiled 2016.02.19 svn.r3266 for OlexSys, GUI svn.r5155)
;
_cell_angle_alpha 90
_cell_angle_beta 90
_cell_angle_gamma 90
_cell_formula_units_Z 4
_cell_length_a 9.7372(11)
_cell_length_b 14.0027(18)
_cell_length_c 14.9230(18)
_cell_measurement_reflns_used 9858
_cell_measurement_temperature 100.0(2)
_cell_measurement_theta_max 27.20
_cell_measurement_theta_min 2.50
_cell_volume 2034.7(4)
_computing_cell_refinement 'Bruker SAINT'
_computing_data_collection 'Bruker APEX2'
_computing_data_reduction 'Bruker SAINT'
_computing_molecular_graphics 'Olex2 (Dolomanov et al., 2009)'
_computing_publication_material 'Olex2 (Dolomanov et al., 2009)'
_computing_structure_refinement 'XL (Sheldrick, 2008)'
_computing_structure_solution 'XT (Sheldrick, 2015)'
_diffrn_ambient_temperature 100.0(2)
_diffrn_detector 'Bruker APEX2 area detector'
_diffrn_detector_area_resol_mean 8.33
_diffrn_detector_type 'CCD area detector'
_diffrn_measured_fraction_theta_full 1.000
_diffrn_measured_fraction_theta_max 0.999
_diffrn_measurement_device 'kappa-stage diffractometer'
_diffrn_measurement_device_type 'Bruker/Nonius Kappa Apex2'
_diffrn_measurement_method '\w and \f scans'
_diffrn_radiation_monochromator 'double mirror optics'
_diffrn_radiation_probe x-ray
_diffrn_radiation_type MoK\a
_diffrn_radiation_wavelength 0.71073
_diffrn_reflns_av_R_equivalents 0.0456
_diffrn_reflns_av_unetI/netI 0.0215
_diffrn_reflns_Laue_measured_fraction_full 1.000
_diffrn_reflns_Laue_measured_fraction_max 0.999
_diffrn_reflns_limit_h_max 12
_diffrn_reflns_limit_h_min -12
_diffrn_reflns_limit_k_max 18
_diffrn_reflns_limit_k_min -18
_diffrn_reflns_limit_l_max 19
_diffrn_reflns_limit_l_min -19
_diffrn_reflns_number 56103
_diffrn_reflns_point_group_measured_fraction_full 1.000
_diffrn_reflns_point_group_measured_fraction_max 0.999
_diffrn_reflns_theta_full 25.242
_diffrn_reflns_theta_max 27.557
_diffrn_reflns_theta_min 2.498
_diffrn_source 'microfocus sealed X-ray tube'
_diffrn_source_type 'Incoatec I\ms high brilliance'
_diffrn_standards_number 0
_exptl_absorpt_coefficient_mu 0.132
_exptl_absorpt_correction_T_max 0.7354
_exptl_absorpt_correction_T_min 0.6935
_exptl_absorpt_correction_type multi-scan
_exptl_absorpt_process_details
;
SADABS-2014/5 (Bruker,2014/5) was used for absorption correction.
wR2(int) was 0.1297 before and 0.0531 after correction.
The Ratio of minimum to maximum transmission is 0.9430.
The \l/2 correction factor is 0.00150.
;
_exptl_crystal_colour 'clear colourless'
_exptl_crystal_colour_lustre clear
_exptl_crystal_colour_primary colourless
_exptl_crystal_density_diffrn 1.483
_exptl_crystal_description block
_exptl_crystal_F_000 952
_exptl_crystal_size_max 0.15
_exptl_crystal_size_mid 0.08
_exptl_crystal_size_min 0.04
_refine_diff_density_max 0.264
_refine_diff_density_min -0.188
_refine_diff_density_rms 0.039
_refine_ls_abs_structure_details
;
 Flack x determined using 1789 quotients [(I+)-(I-)]/[(I+)+(I-)]
 (Parsons, Flack and Wagner, Acta Cryst. B69 (2013) 249-259).
;
_refine_ls_abs_structure_Flack -0.03(19)
_refine_ls_extinction_method none
_refine_ls_goodness_of_fit_ref 1.077
_refine_ls_hydrogen_treatment mixed
_refine_ls_matrix_type full
_refine_ls_number_parameters 313
_refine_ls_number_reflns 4716
_refine_ls_number_restraints 38
_refine_ls_restrained_S_all 1.102
_refine_ls_R_factor_all 0.0351
_refine_ls_R_factor_gt 0.0293
_refine_ls_shift/su_max 0.001
_refine_ls_shift/su_mean 0.000
_refine_ls_structure_factor_coef Fsqd
_refine_ls_weighting_details 'w=1/[\s^2^(Fo^2^)+(0.0306P)^2^+0.5418P] where P=(Fo^2^+2Fc^2^)/3'
_refine_ls_weighting_scheme calc
_refine_ls_wR_factor_gt 0.0667
_refine_ls_wR_factor_ref 0.0704
_reflns_Friedel_coverage 0.764
_reflns_Friedel_fraction_full 1.000
_reflns_Friedel_fraction_max 1.000
_reflns_number_gt 4323
_reflns_number_total 4716
_reflns_threshold_expression 'I > 2\s(I)'
_cod_data_source_file ja7b06194_si_002.cif
_cod_data_source_block w010316_1_1_0m
_cod_database_code 4131515
_shelx_space_group_comment
;
The symmetry employed for this shelxl refinement is uniquely defined
by the following loop, which should always be used as a source of
symmetry information in preference to the above space-group names.
They are only intended as comments.
;
_olex2_refinement_description
;
1. Fixed Uiso
 At 1.2 times of:
  All C(H) groups, All C(H,H) groups, All C(H,H,H,H) groups
 At 1.5 times of:
  All O(H) groups
2. Restrained distances
 N12-H12A = N12-H12B
 0.91 with sigma of 0.02
 N4-H4A = N4-H4B
 0.91 with sigma of 0.02
 N2-H2
 0.91 with sigma of 0.02
 O3-H3
 0.91 with sigma of 0.02
 C14A-C10 \\sim C14-C10
 with sigma of 0.02
 C14A-C13 \\sim C14-C13
 with sigma of 0.02
3. Rigid body (RIGU) restrains
 C2, C0AA, F2, F1, F3
 with sigma for 1-2 distances of 0.004 and sigma for 1-3 distances of 0.004
4. Others
 Sof(H10C)=Sof(H10D)=Sof(H13C)=Sof(H13D)=Sof(C14A)=Sof(H14C)=Sof(H14D)=1-FVAR(1)
 Sof(H10A)=Sof(H10B)=Sof(H13A)=Sof(H13B)=Sof(C14)=Sof(H14A)=Sof(H14B)=FVAR(1)
5.a Ternary CH refined with riding coordinates:
 C5(H5), C7(H7), C9(H9)
5.b Secondary CH2 refined with riding coordinates:
 C3(H3A,H3B), C4(H4C,H4D), C10(H10A,H10B), C10(H10C,H10D), C13(H13A,H13B),
 C13(H13C,H13D), C14(H14A,H14B), C15(H15A,H15B), C16(H16A,H16B), C17(H17A,H17B),
  C14A(H14C,H14D)
;
_shelx_shelxl_version_number 2014/7
_olex2_date_sample_data_collection 2016-03-02
_olex2_date_sample_submission 2016-03-02
_olex2_submission_original_sample_id w010316_1_1
_olex2_submission_special_instructions 'No special instructions were received'

loop_
_space_group_symop_operation_xyz
'x, y, z'
'x+1/2, -y+1/2, -z'
'-x, y+1/2, -z+1/2'
'-x+1/2, -y, z+1/2'

loop_
_atom_site_label
_atom_site_type_symbol
_atom_site_fract_x
_atom_site_fract_y
_atom_site_fract_z
_atom_site_U_iso_or_equiv
_atom_site_adp_type
_atom_site_occupancy
_atom_site_site_symmetry_order
_atom_site_calc_flag
_atom_site_refinement_flags_posn
_atom_site_refinement_flags_adp
_atom_site_refinement_flags_occupancy
_atom_site_disorder_assembly
_atom_site_disorder_group
F1 F 0.76694(14) 0.33339(10) 0.25130(12) 0.0445(4) Uani 1 1 d . U . . .
F2 F 0.75473(12) 0.18182(9) 0.23631(9) 0.0266(3) Uani 1 1 d . U . . .
F3 F 0.69937(16) 0.24700(15) 0.36015(9) 0.0502(5) Uani 1 1 d . U . . .
O1 O 0.53061(14) 0.25213(11) 0.15514(9) 0.0196(3) Uani 1 1 d . . . . .
O2 O 0.45663(14) 0.29727(11) 0.29190(10) 0.0210(3) Uani 1 1 d . . . . .
O3 O 0.61178(14) 0.45093(12) 0.70453(9) 0.0208(3) Uani 1 1 d D . . . .
H3 H 0.688(2) 0.451(2) 0.7392(16) 0.031 Uiso 1 1 d DR . . . .
O4 O 0.77055(15) 0.44979(13) 0.59713(10) 0.0287(4) Uani 1 1 d . . . . .
O5 O 0.68668(14) 0.56703(11) 0.31470(9) 0.0192(3) Uani 1 1 d . . . . .
O6 O 0.21958(13) 0.44876(9) 0.18564(9) 0.0157(3) Uani 1 1 d . . . . .
O7 O 0.22307(14) 0.57622(10) 0.44894(9) 0.0177(3) Uani 1 1 d . . . . .
C1 C 0.6518(2) 0.45481(15) 0.61974(13) 0.0161(4) Uani 1 1 d . . . . .
N2 N 0.35860(16) 0.46882(12) 0.37650(10) 0.0124(3) Uani 1 1 d D . . . .
N3 N 0.13616(16) 0.37215(11) 0.30802(11) 0.0135(3) Uani 1 1 d . . . . .
N4 N 0.27836(16) 0.28996(12) 0.09414(10) 0.0133(3) Uani 1 1 d D . . . .
C0AA C 0.6914(2) 0.25693(15) 0.27212(13) 0.0188(4) Uani 1 1 d . U . . .
C2 C 0.54237(19) 0.26989(14) 0.23690(13) 0.0149(4) Uani 1 1 d . U . . .
C3 C 0.5334(2) 0.46511(17) 0.55525(13) 0.0191(4) Uani 1 1 d . . . . .
H3A H 0.4859 0.5264 0.5667 0.023 Uiso 1 1 calc R . . . .
H3B H 0.4668 0.4129 0.5657 0.023 Uiso 1 1 calc R . . . .
C4 C 0.5810(2) 0.46217(15) 0.45827(12) 0.0155(4) Uani 1 1 d . . . . .
H4C H 0.5856 0.3947 0.4386 0.019 Uiso 1 1 calc R . . . .
H4D H 0.6749 0.4890 0.4547 0.019 Uiso 1 1 calc R . . . .
C5 C 0.48804(19) 0.51726(14) 0.39409(12) 0.0133(4) Uani 1 1 d . . . . .
H5 H 0.4658 0.5797 0.4231 0.016 Uiso 1 1 calc R . . . .
C6 C 0.23644(19) 0.50620(13) 0.40007(12) 0.0128(4) Uani 1 1 d . . . . .
C7 C 0.10905(19) 0.46010(15) 0.35896(13) 0.0147(4) Uani 1 1 d . . . . .
H7 H 0.0625 0.5074 0.3190 0.018 Uiso 1 1 calc R . . . .
C8 C 0.18271(18) 0.37459(14) 0.22314(12) 0.0133(4) Uani 1 1 d . . . . .
C9 C 0.18650(18) 0.27964(14) 0.17371(12) 0.0137(4) Uani 1 1 d . . . . .
H9 H 0.2230 0.2288 0.2143 0.016 Uiso 1 1 calc R . . . .
C10 C 0.2311(2) 0.21931(15) 0.02463(13) 0.0186(4) Uani 1 1 d D . . . .
H10A H 0.2167 0.2517 -0.0336 0.022 Uiso 0.756(11) 1 calc R . P A 1
H10B H 0.3008 0.1686 0.0165 0.022 Uiso 0.756(11) 1 calc R . P A 1
H10C H 0.2667 0.1542 0.0361 0.022 Uiso 0.244(11) 1 calc R . P A 2
H10D H 0.2553 0.2395 -0.0369 0.022 Uiso 0.244(11) 1 calc R . P A 2
C11 C 0.56574(19) 0.53911(14) 0.30759(13) 0.0148(4) Uani 1 1 d . . . . .
N12 N 0.50261(18) 0.53067(14) 0.22952(11) 0.0186(4) Uani 1 1 d D . . . .
C13 C 0.0500(2) 0.24694(16) 0.13272(15) 0.0223(4) Uani 1 1 d D . . . .
H13A H -0.0019 0.3014 0.1075 0.027 Uiso 0.756(11) 1 calc R . P A 1
H13B H -0.0078 0.2136 0.1774 0.027 Uiso 0.756(11) 1 calc R . P A 1
H13C H 0.0176 0.1889 0.1642 0.027 Uiso 0.244(11) 1 calc R . P A 2
H13D H -0.0198 0.2976 0.1410 0.027 Uiso 0.244(11) 1 calc R . P A 2
C14 C 0.0993(3) 0.1774(3) 0.0576(2) 0.0174(9) Uani 0.756(11) 1 d D . P A 1
H14A H 0.1143 0.1124 0.0819 0.021 Uiso 0.756(11) 1 calc R . P A 1
H14B H 0.0309 0.1738 0.0086 0.021 Uiso 0.756(11) 1 calc R . P A 1
C15 C 0.0969(2) 0.28542(15) 0.35857(13) 0.0195(4) Uani 1 1 d . . . . .
H15A H 0.1749 0.2404 0.3632 0.023 Uiso 1 1 calc R . . . .
H15B H 0.0184 0.2526 0.3298 0.023 Uiso 1 1 calc R . . . .
C16 C 0.0572(3) 0.32448(17) 0.45032(15) 0.0271(5) Uani 1 1 d . . . . .
H16A H 0.1373 0.3255 0.4912 0.033 Uiso 1 1 calc R . . . .
H16B H -0.0167 0.2857 0.4778 0.033 Uiso 1 1 calc R . . . .
C17 C 0.0072(2) 0.42572(17) 0.43002(15) 0.0238(5) Uani 1 1 d . . . . .
H17A H 0.0108 0.4665 0.4842 0.029 Uiso 1 1 calc R . . . .
H17B H -0.0878 0.4252 0.4064 0.029 Uiso 1 1 calc R . . . .
H2 H 0.361(2) 0.4139(14) 0.3458(14) 0.012(5) Uiso 1 1 d D . . . .
H12A H 0.414(2) 0.5092(17) 0.2270(16) 0.020(6) Uiso 1 1 d D . . . .
H12B H 0.550(3) 0.5419(19) 0.1800(15) 0.029(7) Uiso 1 1 d D . . . .
H4A H 0.367(2) 0.2785(19) 0.1119(17) 0.029(7) Uiso 1 1 d D . . . .
H4B H 0.270(3) 0.3474(15) 0.0703(16) 0.024(6) Uiso 1 1 d D . . . .
C14A C 0.0635(9) 0.2278(9) 0.0445(5) 0.015(3) Uani 0.244(11) 1 d D . P A 2
H14C H 0.0227 0.2797 0.0082 0.018 Uiso 0.244(11) 1 calc R . P A 2
H14D H 0.0168 0.1671 0.0293 0.018 Uiso 0.244(11) 1 calc R . P A 2

loop_
_atom_site_aniso_label
_atom_site_aniso_U_11
_atom_site_aniso_U_22
_atom_site_aniso_U_33
_atom_site_aniso_U_23
_atom_site_aniso_U_13
_atom_site_aniso_U_12
F1 0.0220(7) 0.0279(7) 0.0835(12) 0.0020(8) -0.0156(8) -0.0081(6)
F2 0.0149(6) 0.0279(7) 0.0369(7) -0.0088(6) -0.0013(5) 0.0077(5)
F3 0.0355(8) 0.0991(15) 0.0161(7) -0.0019(7) -0.0048(6) 0.0329(9)
O1 0.0142(7) 0.0280(8) 0.0164(7) -0.0011(6) -0.0014(5) 0.0007(6)
O2 0.0155(7) 0.0238(8) 0.0238(7) -0.0053(6) 0.0029(6) 0.0052(6)
O3 0.0146(7) 0.0353(9) 0.0125(6) 0.0014(6) -0.0006(5) 0.0004(6)
O4 0.0135(7) 0.0569(11) 0.0156(7) 0.0003(7) 0.0002(6) -0.0003(7)
O5 0.0147(7) 0.0277(8) 0.0153(7) -0.0037(6) 0.0021(6) -0.0069(6)
O6 0.0154(6) 0.0150(6) 0.0168(6) 0.0015(5) -0.0006(5) 0.0006(5)
O7 0.0174(7) 0.0182(7) 0.0173(7) -0.0046(6) 0.0017(6) 0.0020(6)
C1 0.0159(9) 0.0173(10) 0.0151(9) 0.0012(7) 0.0008(7) -0.0012(8)
N2 0.0104(7) 0.0134(8) 0.0134(7) -0.0035(6) -0.0001(6) -0.0004(6)
N3 0.0116(7) 0.0134(8) 0.0155(8) -0.0011(7) 0.0011(6) -0.0001(6)
N4 0.0125(8) 0.0149(8) 0.0124(7) -0.0004(6) -0.0016(6) -0.0006(6)
C0AA 0.0156(9) 0.0250(10) 0.0159(9) -0.0040(8) -0.0010(7) 0.0036(8)
C2 0.0130(8) 0.0141(9) 0.0175(9) 0.0005(7) -0.0002(7) 0.0004(7)
C3 0.0128(9) 0.0314(11) 0.0130(9) 0.0025(8) 0.0008(7) 0.0032(8)
C4 0.0140(9) 0.0202(10) 0.0123(9) -0.0001(8) -0.0008(7) 0.0023(8)
C5 0.0115(8) 0.0161(9) 0.0122(8) -0.0021(7) -0.0006(7) -0.0012(7)
C6 0.0147(9) 0.0137(8) 0.0099(8) 0.0023(7) 0.0011(7) 0.0022(7)
C7 0.0110(8) 0.0169(10) 0.0164(9) -0.0017(8) 0.0005(7) 0.0032(7)
C8 0.0063(8) 0.0159(9) 0.0179(9) -0.0004(7) -0.0034(7) 0.0012(7)
C9 0.0101(8) 0.0164(9) 0.0145(9) -0.0008(7) 0.0014(7) -0.0007(7)
C10 0.0229(10) 0.0177(9) 0.0151(9) -0.0020(7) -0.0061(8) -0.0016(8)
C11 0.0145(9) 0.0150(9) 0.0150(9) -0.0025(8) 0.0015(7) 0.0000(7)
N12 0.0153(8) 0.0262(9) 0.0144(8) 0.0007(7) 0.0013(7) -0.0041(7)
C13 0.0115(9) 0.0204(10) 0.0349(12) -0.0059(9) -0.0046(8) -0.0019(8)
C14 0.0160(14) 0.019(2) 0.0169(13) -0.0018(12) -0.0038(11) -0.0021(13)
C15 0.0203(10) 0.0186(10) 0.0196(10) 0.0031(8) 0.0028(8) -0.0039(8)
C16 0.0316(12) 0.0298(12) 0.0200(10) -0.0003(9) 0.0079(9) -0.0078(10)
C17 0.0168(10) 0.0304(12) 0.0242(11) -0.0067(9) 0.0091(8) -0.0046(9)
C14A 0.015(4) 0.013(6) 0.016(4) -0.001(3) -0.003(3) -0.003(4)

loop_
_atom_type_symbol
_atom_type_description
_atom_type_scat_dispersion_real
_atom_type_scat_dispersion_imag
_atom_type_scat_source
C C 0.0033 0.0016 'International Tables Vol C Tables 4.2.6.8 and 6.1.1.4'
H H 0.0000 0.0000 'International Tables Vol C Tables 4.2.6.8 and 6.1.1.4'
F F 0.0171 0.0103 'International Tables Vol C Tables 4.2.6.8 and 6.1.1.4'
N N 0.0061 0.0033 'International Tables Vol C Tables 4.2.6.8 and 6.1.1.4'
O O 0.0106 0.0060 'International Tables Vol C Tables 4.2.6.8 and 6.1.1.4'

loop_
_geom_angle_atom_site_label_1
_geom_angle_atom_site_label_2
_geom_angle_atom_site_label_3
_geom_angle
C1 O3 H3 107.6(17)
O3 C1 C3 112.85(16)
O4 C1 O3 123.12(18)
O4 C1 C3 124.03(18)
C5 N2 H2 117.9(15)
C6 N2 C5 122.47(16)
C6 N2 H2 119.5(15)
C7 N3 C15 112.16(15)
C8 N3 C7 121.71(16)
C8 N3 C15 125.98(16)
C9 N4 C10 107.52(15)
C9 N4 H4A 108.5(16)
C9 N4 H4B 110.7(16)
C10 N4 H4A 111.8(17)
C10 N4 H4B 107.0(16)
H4A N4 H4B 111(2)
F1 C0AA C2 110.00(17)
F2 C0AA F1 106.54(16)
F2 C0AA C2 112.91(16)
F3 C0AA F1 106.42(18)
F3 C0AA F2 106.75(18)
F3 C0AA C2 113.76(17)
O1 C2 C0AA 113.10(16)
O2 C2 O1 130.53(18)
O2 C2 C0AA 116.35(17)
C1 C3 H3A 109.3
C1 C3 H3B 109.3
C1 C3 C4 111.81(16)
H3A C3 H3B 107.9
C4 C3 H3A 109.3
C4 C3 H3B 109.3
C3 C4 H4C 108.8
C3 C4 H4D 108.8
C3 C4 C5 113.74(16)
H4C C4 H4D 107.7
C5 C4 H4C 108.8
C5 C4 H4D 108.8
N2 C5 C4 113.02(16)
N2 C5 H5 107.4
N2 C5 C11 111.71(15)
C4 C5 H5 107.4
C4 C5 C11 109.73(15)
C11 C5 H5 107.4
O7 C6 N2 123.98(17)
O7 C6 C7 119.32(16)
N2 C6 C7 116.64(16)
N3 C7 C6 114.56(15)
N3 C7 H7 109.1
N3 C7 C17 102.19(16)
C6 C7 H7 109.1
C6 C7 C17 112.40(16)
C17 C7 H7 109.1
O6 C8 N3 123.12(18)
O6 C8 C9 120.60(16)
N3 C8 C9 116.27(16)
N4 C9 C8 108.39(15)
N4 C9 H9 109.7
N4 C9 C13 103.34(15)
C8 C9 H9 109.7
C8 C9 C13 115.70(16)
C13 C9 H9 109.7
N4 C10 H10A 110.3
N4 C10 H10B 110.3
N4 C10 H10C 112.3
N4 C10 H10D 112.3
N4 C10 C14A 97.5(3)
H10A C10 H10B 108.6
H10C C10 H10D 109.9
C14 C10 N4 107.09(18)
C14 C10 H10A 110.3
C14 C10 H10B 110.3
C14A C10 H10C 112.3
C14A C10 H10D 112.3
O5 C11 C5 117.34(17)
O5 C11 N12 122.87(18)
N12 C11 C5 119.77(16)
C11 N12 H12A 120.3(15)
C11 N12 H12B 118.5(17)
H12A N12 H12B 121(2)
C9 C13 H13A 111.4
C9 C13 H13B 111.4
C9 C13 H13C 109.4
C9 C13 H13D 109.4
C9 C13 C14 101.91(18)
H13A C13 H13B 109.3
H13C C13 H13D 108.0
C14 C13 H13A 111.4
C14 C13 H13B 111.4
C14A C13 C9 111.3(4)
C14A C13 H13C 109.4
C14A C13 H13D 109.4
C10 C14 C13 104.8(2)
C10 C14 H14A 110.8
C10 C14 H14B 110.8
C13 C14 H14A 110.8
C13 C14 H14B 110.8
H14A C14 H14B 108.9
N3 C15 H15A 111.1
N3 C15 H15B 111.1
N3 C15 C16 103.22(17)
H15A C15 H15B 109.1
C16 C15 H15A 111.1
C16 C15 H15B 111.1
C15 C16 H16A 111.0
C15 C16 H16B 111.0
C15 C16 C17 103.62(18)
H16A C16 H16B 109.0
C17 C16 H16A 111.0
C17 C16 H16B 111.0
C7 C17 H17A 111.2
C7 C17 H17B 111.2
C16 C17 C7 102.86(17)
C16 C17 H17A 111.2
C16 C17 H17B 111.2
H17A C17 H17B 109.1
C10 C14A H14C 110.4
C10 C14A H14D 110.4
C13 C14A C10 106.5(6)
C13 C14A H14C 110.4
C13 C14A H14D 110.4
H14C C14A H14D 108.6

loop_
_geom_bond_atom_site_label_1
_geom_bond_atom_site_label_2
_geom_bond_distance
F1 C0AA 1.336(3)
F2 C0AA 1.331(2)
F3 C0AA 1.323(2)
O1 C2 1.250(2)
O2 C2 1.232(2)
O3 H3 0.91(2)
O3 C1 1.325(2)
O4 C1 1.207(2)
O5 C11 1.245(2)
O6 C8 1.233(2)
O7 C6 1.229(2)
C1 C3 1.509(3)
N2 C5 1.455(2)
N2 C6 1.346(2)
N2 H2 0.896(18)
N3 C7 1.471(2)
N3 C8 1.346(2)
N3 C15 1.480(3)
N4 C9 1.494(2)
N4 C10 1.506(2)
N4 H4A 0.92(2)
N4 H4B 0.884(19)
C0AA C2 1.554(3)
C3 H3A 0.9900
C3 H3B 0.9900
C3 C4 1.520(3)
C4 H4C 0.9900
C4 H4D 0.9900
C4 C5 1.527(3)
C5 H5 1.0000
C5 C11 1.527(3)
C6 C7 1.527(3)
C7 H7 1.0000
C7 C17 1.530(3)
C8 C9 1.521(3)
C9 H9 1.0000
C9 C13 1.533(3)
C10 H10A 0.9900
C10 H10B 0.9900
C10 H10C 0.9900
C10 H10D 0.9900
C10 C14 1.494(3)
C10 C14A 1.662(9)
C11 N12 1.323(3)
N12 H12A 0.910(19)
N12 H12B 0.89(2)
C13 H13A 0.9900
C13 H13B 0.9900
C13 H13C 0.9900
C13 H13D 0.9900
C13 C14 1.561(4)
C13 C14A 1.350(8)
C14 H14A 0.9900
C14 H14B 0.9900
C15 H15A 0.9900
C15 H15B 0.9900
C15 C16 1.524(3)
C16 H16A 0.9900
C16 H16B 0.9900
C16 C17 1.529(3)
C17 H17A 0.9900
C17 H17B 0.9900
C14A H14C 0.9900
C14A H14D 0.9900

loop_
_geom_torsion_atom_site_label_1
_geom_torsion_atom_site_label_2
_geom_torsion_atom_site_label_3
_geom_torsion_atom_site_label_4
_geom_torsion
F1 C0AA C2 O1 79.9(2)
F1 C0AA C2 O2 -98.7(2)
F2 C0AA C2 O1 -38.9(2)
F2 C0AA C2 O2 142.46(18)
F3 C0AA C2 O1 -160.80(19)
F3 C0AA C2 O2 20.6(3)
O3 C1 C3 C4 -175.88(18)
O4 C1 C3 C4 3.6(3)
O6 C8 C9 N4 17.9(2)
O6 C8 C9 C13 -97.6(2)
O7 C6 C7 N3 -175.04(17)
O7 C6 C7 C17 -59.0(2)
C1 C3 C4 C5 -152.21(17)
N2 C5 C11 O5 -169.26(17)
N2 C5 C11 N12 12.7(3)
N2 C6 C7 N3 7.8(2)
N2 C6 C7 C17 123.88(19)
N3 C7 C17 C16 35.29(19)
N3 C8 C9 N4 -162.78(15)
N3 C8 C9 C13 81.8(2)
N3 C15 C16 C17 28.3(2)
N4 C9 C13 C14 38.8(2)
N4 C9 C13 C14A 7.5(7)
N4 C10 C14 C13 16.5(3)
N4 C10 C14A C13 -31.6(8)
C3 C4 C5 N2 -73.6(2)
C3 C4 C5 C11 160.94(17)
C4 C5 C11 O5 -43.1(2)
C4 C5 C11 N12 138.85(19)
C5 N2 C6 O7 -10.8(3)
C5 N2 C6 C7 166.21(16)
C6 N2 C5 C4 116.5(2)
C6 N2 C5 C11 -119.17(19)
C6 C7 C17 C16 -88.0(2)
C7 N3 C8 O6 8.0(3)
C7 N3 C8 C9 -171.33(15)
C7 N3 C15 C16 -6.1(2)
C8 N3 C7 C6 -80.7(2)
C8 N3 C7 C17 157.44(17)
C8 N3 C15 C16 178.23(18)
C8 C9 C13 C14 157.0(2)
C8 C9 C13 C14A 125.8(6)
C9 N4 C10 C14 8.1(3)
C9 N4 C10 C14A 36.3(5)
C9 C13 C14 C10 -34.1(3)
C9 C13 C14A C10 15.3(9)
C10 N4 C9 C8 -152.99(15)
C10 N4 C9 C13 -29.73(19)
C15 N3 C7 C6 103.41(18)
C15 N3 C7 C17 -18.4(2)
C15 N3 C8 O6 -176.76(18)
C15 N3 C8 C9 3.9(3)
C15 C16 C17 C7 -39.9(2)
